data_7211485
loop_
_publ_author_name
'Liu, Yongxin'
'Liu, Dan'
'Yu, Yang'
'Xu, Jin'
'Han, Xiaohui'
'Wang, Cheng'

_publ_section_title
;
 Structural and magnetic investigation of CoII/MnII-based MIL-53 analogues
 with mixed ligands of neutral N-oxides and organic carboxylates
;
_journal_issue 48
_journal_name_full CrystEngComm
_journal_page_first 10611
_journal_paper_doi 10.1039/c3ce41824c
_journal_volume 15
_journal_year 2013
_chemical_formula_moiety 'C14 H11 Co N O5'
_chemical_formula_sum 'C14 H11 Co N O5'
_chemical_formula_weight 332.17
_chemical_melting_point ?
_chemical_name_systematic
; 
 ? 
;
_space_group_IT_number 62
_symmetry_cell_setting orthorhombic
_symmetry_space_group_name_Hall '-P 2ac 2n'
_symmetry_space_group_name_H-M 'P n m a'
_atom_sites_solution_hydrogens geom
_atom_sites_solution_primary direct
_atom_sites_solution_secondary difmap
_audit_creation_method SHELXL-97
_cell_angle_alpha 90.00
_cell_angle_beta 90.00
_cell_angle_gamma 90.00
_cell_formula_units_Z 4
_cell_length_a 7.1654(3)
_cell_length_b 18.5414(8)
_cell_length_c 10.8922(5)
_cell_measurement_reflns_used 1326
_cell_measurement_temperature 273(2)
_cell_measurement_theta_max 25.05
_cell_measurement_theta_min 2.17
_cell_volume 1447.10(11)
_computing_cell_refinement 'Bruker SMART'
_computing_data_collection 'Bruker SMART'
_computing_data_reduction 'Bruker SAINT'
_computing_molecular_graphics SHELXP-97
_computing_publication_material SHELXTL
_computing_structure_refinement 'SHELXL-97 (Sheldrick, 1997)'
_computing_structure_solution 'SHELXS-97 (Sheldrick, 1990)'
_diffrn_ambient_temperature 273(2)
_diffrn_detector_area_resol_mean 9.00cm
_diffrn_measured_fraction_theta_full 1.000
_diffrn_measured_fraction_theta_max 1.000
_diffrn_measurement_device_type 'CCD area detector'
_diffrn_measurement_method 'phi and omega scans'
_diffrn_radiation_monochromator graphite
_diffrn_radiation_source 'fine-focus sealed tube'
_diffrn_radiation_type MoK\a
_diffrn_radiation_wavelength 0.71073
_diffrn_reflns_av_R_equivalents 0.0258
_diffrn_reflns_av_sigmaI/netI 0.0187
_diffrn_reflns_limit_h_max 8
_diffrn_reflns_limit_h_min -7
_diffrn_reflns_limit_k_max 22
_diffrn_reflns_limit_k_min -22
_diffrn_reflns_limit_l_max 12
_diffrn_reflns_limit_l_min -12
_diffrn_reflns_number 6850
_diffrn_reflns_theta_full 25.05
_diffrn_reflns_theta_max 25.05
_diffrn_reflns_theta_min 2.17
_diffrn_standards_decay_% none
_diffrn_standards_interval_count none
_diffrn_standards_interval_time none
_diffrn_standards_number none
_exptl_absorpt_coefficient_mu 1.205
_exptl_absorpt_correction_T_max 0.8761
_exptl_absorpt_correction_T_min 0.8362
_exptl_absorpt_correction_type empirical
_exptl_absorpt_process_details SADABS
_exptl_crystal_colour pink
_exptl_crystal_density_diffrn 1.525
_exptl_crystal_density_meas ?
_exptl_crystal_density_method 'not measured'
_exptl_crystal_description needle
_exptl_crystal_F_000 676
_exptl_crystal_size_max 0.29
_exptl_crystal_size_mid 0.12
_exptl_crystal_size_min 0.11
_refine_diff_density_max 0.390
_refine_diff_density_min -0.318
_refine_diff_density_rms 0.055
_refine_ls_extinction_method none
_refine_ls_goodness_of_fit_ref 1.081
_refine_ls_hydrogen_treatment mixed
_refine_ls_matrix_type full
_refine_ls_number_parameters 103
_refine_ls_number_reflns 1326
_refine_ls_number_restraints 0
_refine_ls_restrained_S_all 1.081
_refine_ls_R_factor_all 0.0276
_refine_ls_R_factor_gt 0.0255
_refine_ls_shift/su_max 0.000
_refine_ls_shift/su_mean 0.000
_refine_ls_structure_factor_coef Fsqd
_refine_ls_weighting_details 'calc w=1/[\s^2^(Fo^2^)+(0.0302P)^2^+1.2345P] where P=(Fo^2^+2Fc^2^)/3'
_refine_ls_weighting_scheme calc
_refine_ls_wR_factor_gt 0.0647
_refine_ls_wR_factor_ref 0.0656
_reflns_number_gt 1215
_reflns_number_total 1326
_reflns_threshold_expression >2sigma(I)
_cod_data_source_file c3ce41824c.txt
_cod_data_source_block 2
_cod_depositor_comments
;
The following automatic conversions were performed:

'_chemical_melting_point' value 'not measured' was changed to '?' -
the value is undefined or not given.

'_symmetry_cell_setting' value
'Orthorhombic' changed to 'orthorhombic' according to
/home/saulius/struct/CIF-dictionaries/cif_core.dic dictionary named
'cif_core.dic' version 2.4.2 from 2011-04-26.

Automatic conversion script
Id: cif_fix_values 1891 2012-01-12 08:04:46Z andrius 

The following automatic conversions were performed:

'_exptl_crystal_density_meas' value 'none' was changed to '?' - the
value is perceived as not measured.

Automatic conversion script
Id: cif_fix_values 3008 2015-01-20 13:52:24Z robertas 
;
_cod_original_sg_symbol_H-M Pnma
_cod_database_code 7211485

loop_
_symmetry_equiv_pos_as_xyz
'x, y, z'
'-x+1/2, -y, z+1/2'
'-x, y+1/2, -z'
'x+1/2, -y+1/2, -z+1/2'
'-x, -y, -z'
'x-1/2, y, -z-1/2'
'x, -y-1/2, z'
'-x-1/2, y-1/2, z-1/2'

loop_
_atom_site_label
_atom_site_type_symbol
_atom_site_fract_x
_atom_site_fract_y
_atom_site_fract_z
_atom_site_U_iso_or_equiv
_atom_site_adp_type
_atom_site_occupancy
_atom_site_symmetry_multiplicity
_atom_site_calc_flag
_atom_site_refinement_flags
Co1 Co 0.22535(5) 0.7500 0.24301(3) 0.01030(13) Uani 1 2 d S
O1 O 0.31892(19) 0.66876(7) 0.12741(12) 0.0204(3) Uani 1 1 d .
O2 O -0.0296(2) 0.7500 0.15224(16) 0.0174(4) Uani 1 2 d S
O3 O 0.63157(19) 0.66918(7) 0.14328(12) 0.0214(3) Uani 1 1 d .
N1 N -0.0385(3) 0.7500 0.0297(2) 0.0183(5) Uani 1 2 d S
C1 C 0.4784(3) 0.64181(10) 0.11379(17) 0.0166(4) Uani 1 1 d .
C2 C 0.4885(3) 0.56812(11) 0.05468(19) 0.0197(4) Uani 1 1 d .
C3 C 0.6473(3) 0.52638(12) 0.0679(2) 0.0337(6) Uani 1 1 d .
H3 H 0.7472 0.5437 0.1139 0.080 Uiso 1 1 calc .
C4 C 0.3413(3) 0.54103(12) -0.0132(2) 0.0339(6) Uani 1 1 d .
H4 H 0.2333 0.5683 -0.0222 0.080 Uiso 1 1 calc .
C5 C -0.0432(3) 0.68691(12) -0.03028(19) 0.0261(5) Uani 1 1 d .
H5 H -0.0432 0.6438 0.0132 0.080 Uiso 1 1 calc .
C6 C -0.0480(3) 0.68630(14) -0.1566(2) 0.0336(6) Uani 1 1 d .
H6 H -0.0506 0.6425 -0.1981 0.080 Uiso 1 1 calc .
C7 C -0.0490(5) 0.7500 -0.2228(3) 0.0348(8) Uani 1 2 d S
C8 C -0.0513(6) 0.7500 -0.3607(3) 0.0536(12) Uani 1 2 d S
H8A H -0.0516 0.7012 -0.3900 0.080 Uiso 0.50 1 calc PR
H8B H 0.0574 0.7745 -0.3908 0.080 Uiso 0.50 1 calc PR
H8C H -0.1614 0.7743 -0.3892 0.080 Uiso 0.50 1 calc PR

loop_
_atom_site_aniso_label
_atom_site_aniso_U_11
_atom_site_aniso_U_22
_atom_site_aniso_U_33
_atom_site_aniso_U_23
_atom_site_aniso_U_13
_atom_site_aniso_U_12
Co1 0.0113(2) 0.00905(19) 0.01058(19) 0.000 0.00077(13) 0.000
O1 0.0191(7) 0.0177(7) 0.0244(7) -0.0089(6) 0.0004(6) 0.0028(6)
O2 0.0142(10) 0.0300(11) 0.0080(9) 0.000 -0.0004(7) 0.000
O3 0.0188(7) 0.0191(7) 0.0264(7) -0.0112(6) -0.0002(6) -0.0028(6)
N1 0.0146(12) 0.0278(13) 0.0125(11) 0.000 0.0002(9) 0.000
C1 0.0202(10) 0.0144(10) 0.0150(9) -0.0028(8) 0.0006(8) -0.0004(8)
C2 0.0172(10) 0.0170(10) 0.0249(10) -0.0084(8) 0.0002(8) -0.0006(8)
C3 0.0219(11) 0.0270(11) 0.0523(14) -0.0191(11) -0.0131(11) 0.0030(10)
C4 0.0202(11) 0.0266(12) 0.0549(15) -0.0186(11) -0.0099(11) 0.0070(9)
C5 0.0266(12) 0.0295(12) 0.0221(11) -0.0054(9) 0.0007(9) 0.0046(9)
C6 0.0328(13) 0.0457(15) 0.0223(11) -0.0120(11) -0.0002(10) 0.0030(11)
C7 0.0231(17) 0.065(2) 0.0161(15) 0.000 -0.0012(13) 0.000
C8 0.043(2) 0.102(4) 0.0154(17) 0.000 0.0000(16) 0.000

loop_
_atom_type_symbol
_atom_type_description
_atom_type_scat_dispersion_real
_atom_type_scat_dispersion_imag
_atom_type_scat_source
C C 0.0033 0.0016 'International Tables Vol C Tables 4.2.6.8 and 6.1.1.4'
H H 0.0000 0.0000 'International Tables Vol C Tables 4.2.6.8 and 6.1.1.4'
N N 0.0061 0.0033 'International Tables Vol C Tables 4.2.6.8 and 6.1.1.4'
O O 0.0106 0.0060 'International Tables Vol C Tables 4.2.6.8 and 6.1.1.4'
Co Co 0.3494 0.9721 'International Tables Vol C Tables 4.2.6.8 and 6.1.1.4'

loop_
_geom_angle_atom_site_label_1
_geom_angle_atom_site_label_2
_geom_angle_atom_site_label_3
_geom_angle
_geom_angle_site_symmetry_1
_geom_angle_site_symmetry_3
O3 Co1 O3 93.52(8) 4_465 6_556
O3 Co1 O1 86.68(5) 4_465 7_575
O3 Co1 O1 179.63(6) 6_556 7_575
O3 Co1 O1 179.63(6) 4_465 .
O3 Co1 O1 86.68(5) 6_556 .
O1 Co1 O1 93.11(8) 7_575 .
O3 Co1 O2 89.96(5) 4_465 .
O3 Co1 O2 89.96(5) 6_556 .
O1 Co1 O2 89.73(5) 7_575 .
O1 Co1 O2 89.73(5) . .
O3 Co1 O2 86.89(5) 4_465 6_656
O3 Co1 O2 86.89(5) 6_556 6_656
O1 Co1 O2 93.43(5) 7_575 6_656
O1 Co1 O2 93.43(5) . 6_656
O2 Co1 O2 175.40(5) . 6_656
C1 O1 Co1 130.90(12) . .
N1 O2 Co1 121.16(15) . .
N1 O2 Co1 120.28(15) . 6_556
Co1 O2 Co1 118.56(8) . 6_556
C1 O3 Co1 137.45(12) . 6_656
O2 N1 C5 119.23(12) . 7_575
O2 N1 C5 119.23(12) . .
C5 N1 C5 121.5(2) 7_575 .
O3 C1 O1 127.32(17) . .
O3 C1 C2 115.71(16) . .
O1 C1 C2 116.97(16) . .
C4 C2 C3 118.69(19) . .
C4 C2 C1 121.30(18) . .
C3 C2 C1 120.01(18) . .
C2 C3 C4 120.49(19) . 5_665
C2 C4 C3 120.8(2) . 5_665
N1 C5 C6 119.7(2) . .
C5 C6 C7 120.9(2) . .
C6 C7 C6 117.2(3) 7_575 .
C6 C7 C8 121.38(14) 7_575 .
C6 C7 C8 121.38(14) . .

loop_
_geom_bond_atom_site_label_1
_geom_bond_atom_site_label_2
_geom_bond_distance
_geom_bond_site_symmetry_2
Co1 O3 2.0569(13) 4_465
Co1 O3 2.0569(13) 6_556
Co1 O1 2.0745(13) 7_575
Co1 O1 2.0745(13) .
Co1 O2 2.0775(18) .
Co1 O2 2.0938(18) 6_656
O1 C1 1.256(2) .
O2 N1 1.336(3) .
O2 Co1 2.0938(18) 6_556
O3 C1 1.251(2) .
O3 Co1 2.0569(13) 6_656
N1 C5 1.340(2) 7_575
N1 C5 1.340(2) .
C1 C2 1.512(3) .
C2 C4 1.382(3) .
C2 C3 1.384(3) .
C3 C4 1.387(3) 5_665
C4 C3 1.387(3) 5_665
C5 C6 1.377(3) .
C6 C7 1.383(3) .
C7 C6 1.383(3) 7_575
C7 C8 1.502(4) .
